data_1521982
loop_
_publ_author_name
'Steinmetz, J.'
'Malaman, B.'
'Roques, B.'

_publ_section_title
;
 Trois nouveaux siliciures ternaires ordonnes: (Cr, Nb ou Ta)11 Si8,(Mn,
 Mo)11 Si8 et les germaniures isotypes (T, Nb)11 Ge8, T = V, Cr, Mn
;
_journal_name_full 'Journal of the Less-Common Metals'
_journal_page_first 133
_journal_page_last 146
_journal_volume 57
_journal_year 1978
_chemical_formula_sum 'Ge8 Mn9 Nb2'
_chemical_name_systematic 'Nb2 Mn9 Ge8'
_space_group_IT_number 62
_symmetry_space_group_name_Hall '-P 2c 2n'
_symmetry_space_group_name_H-M 'P n a m'
_cell_angle_alpha 90
_cell_angle_beta 90
_cell_angle_gamma 90
_cell_formula_units_Z 4
_cell_length_a 13.38
_cell_length_b 16.07999
_cell_length_c 5.12
_cell_volume 1101.569
_citation_journal_id_ASTM JCOMAH
_cod_data_source_file Steinmetz_JCOMAH_1978_1649.cif
_cod_data_source_block Ge8Mn9Nb2
_cod_original_sg_symbol_Hall '-P 2ac 2n (-x,z,y)'
_cod_database_code 1521982

loop_
_symmetry_equiv_pos_as_xyz
x,y,z
-x+1/2,y+1/2,-z
x+1/2,-y+1/2,-z+1/2
-x,-y,z+1/2
-x,-y,-z
x-1/2,-y-1/2,z
-x-1/2,y-1/2,z-1/2
x,y,-z-1/2

loop_
_atom_site_label
_atom_site_type_symbol
_atom_site_fract_x
_atom_site_fract_y
_atom_site_fract_z
_atom_site_occupancy
_atom_site_U_iso_or_equiv
Ge2 Ge 0.207 0.309 0.25 1 0.0
Mn2 Mn 0.061 0.378 0.001 1 0.0
Mn3 Mn 0.066 0.195 0.25 1 0.0
Mn4 Mn 0.135 0.656 0.25 1 0.0
Nb2 Nb 0.249 0.473 0.25 1 0.0
Mn7 Mn 0.312 0.749 0.25 1 0.0
Mn1 Mn 0.364 0.325 -0.008 1 0.0
Ge4 Ge 0.049 0.516 0.25 1 0.0
Ge1 Ge 0.213 0.116 -0.014 1 0.0
Ge3 Ge 0.419 0.2 0.25 1 0.0
Ge6 Ge 0.275 0.898 0.25 1 0.0
Mn5 Mn 0.455 0.595 0.25 1 0.0
Ge7 Ge 0.497 0.746 0.25 1 0.0
Nb1 Nb 0.366 0.043 0.25 1 0.0
Ge5 Ge 0.45 0.437 0.25 1 0.0
Mn6 Mn 0.123 0.996 0.25 1 0.0
